data_7019289
loop_
_publ_author_name
'Roberts, Ryan J.'
'Li, Xiaobo'
'Lacey, Tye F.'
'Pan, Zhong'
'Patterson, Howard H.'
'Leznoff, Daniel B.'

_publ_section_title
;
 Heterobimetallic lanthanide-gold coordination polymers: structure and
 emissive properties of isomorphous [(n)Bu(4)N](2)[Ln(NO(3))(4)Au(CN)(2)]
 1-D chains.
;
_journal_issue 23
_journal_name_full 'Dalton transactions (Cambridge, England : 2003)'
_journal_page_first 6992
_journal_page_last 6997
_journal_paper_doi 10.1039/c2dt30156c
_journal_volume 41
_journal_year 2012
_chemical_absolute_configuration ad
_chemical_formula_moiety 'C2 Au N6 Nd O12, 2(C16 H36 N)'
_chemical_formula_sum 'C34 H72 Au N8 Nd O12'
_chemical_formula_weight 1126.21
_chemical_name_systematic ?
_space_group_IT_number 24
_symmetry_cell_setting orthorhombic
_symmetry_space_group_name_Hall 'I 2b 2c'
_symmetry_space_group_name_H-M 'I 21 21 21'
_atom_sites_solution_hydrogens difmap
_atom_sites_solution_primary direct
_cell_angle_alpha 90
_cell_angle_beta 90
_cell_angle_gamma 90
_cell_formula_units_Z 4
_cell_length_a 11.8889(15)
_cell_length_b 11.9354(15)
_cell_length_c 35.238(5)
_cell_measurement_reflns_used 9918
_cell_measurement_temperature 293
_cell_measurement_theta_max 27.81
_cell_measurement_theta_min 2.31
_cell_volume 5000.2(11)
_computing_cell_refinement 'Bruker SAINT'
_computing_data_collection 'Bruker APEX2'
_computing_data_reduction 'Bruker SAINT'
_computing_structure_solution
;
SIR92 (Altomare et al, 1994)
CRYSTALS (Watkin, 1988)
;
_diffrn_ambient_temperature 293
_diffrn_measured_fraction_theta_full 0.995
_diffrn_measured_fraction_theta_max 0.958
_diffrn_measurement_device_type 'Bruker APEX-II CCD'
_diffrn_measurement_method \w/2\q
_diffrn_radiation_monochromator graphite
_diffrn_radiation_type 'Mo K\a'
_diffrn_radiation_wavelength 0.71073
_diffrn_reflns_av_R_equivalents 0.059
_diffrn_reflns_limit_h_max 15
_diffrn_reflns_limit_h_min -15
_diffrn_reflns_limit_k_max 15
_diffrn_reflns_limit_k_min 0
_diffrn_reflns_limit_l_max 44
_diffrn_reflns_limit_l_min 0
_diffrn_reflns_number 5877
_diffrn_reflns_theta_full 25.821
_diffrn_reflns_theta_max 28.375
_diffrn_reflns_theta_min 1.801
_exptl_absorpt_coefficient_mu 4.014
_exptl_absorpt_correction_T_max 0.7457
_exptl_absorpt_correction_T_min 0.4351
_exptl_absorpt_correction_type multi-scan
_exptl_crystal_colour colourless
_exptl_crystal_density_diffrn 1.496
_exptl_crystal_description block
_exptl_crystal_F_000 2268
_refine_diff_density_max 1.40
_refine_diff_density_min -1.13
_refine_ls_abs_structure_details 'Flack (1983), 2541 Friedel-pairs'
_refine_ls_abs_structure_Flack 0.023(6)
_refine_ls_extinction_method None
_refine_ls_goodness_of_fit_ref 1.0839
_refine_ls_hydrogen_treatment constr
_refine_ls_matrix_type full
_refine_ls_number_parameters 260
_refine_ls_number_reflns 4875
_refine_ls_number_restraints 0
_refine_ls_R_factor_all 0.0439
_refine_ls_R_factor_gt 0.0336
_refine_ls_shift/su_max 0.0009033
_refine_ls_structure_factor_coef F
_refine_ls_weighting_details
;
Method, part 1, Chebychev polynomial, (Watkin, 1994, Prince, 1982)
[weight] = 1.0/[A~0~*T~0~(x)+A~1~*T~1~(x) ... +A~n-1~]*T~n-1~(x)]
where A~i~ are the Chebychev coefficients listed below and x= Fcalc/Fmax
Method = Robust Weighting (Prince, 1982)
W = [weight] * [1-(deltaF/6*sigmaF)^2^]^2^
A~i~ are:
0.594 0.457 0.647 0.222 0.213
;
_refine_ls_weighting_scheme calc
_refine_ls_wR_factor_all 0.0312
_refine_ls_wR_factor_gt 0.0274
_refine_ls_wR_factor_ref 0.0270
_reflns_limit_h_max 15
_reflns_limit_h_min -15
_reflns_limit_k_max 15
_reflns_limit_k_min 0
_reflns_limit_l_max 44
_reflns_limit_l_min 0
_reflns_number_gt 5012
_reflns_number_total 5877
_reflns_threshold_expression I>2.0\s(I)
_oxford_diffrn_Wilson_B_factor 2.86
_oxford_diffrn_Wilson_scale 1493.58
_oxford_refine_ls_r_factor_ref 0.0326
_oxford_refine_ls_scale 0.05559(5)
_oxford_reflns_number_all 5877
_oxford_reflns_threshold_expression_ref I>2.5\s(I)
_cod_data_source_file c2dt30156c.txt
_cod_data_source_block 1-Nd
_cod_depositor_comments
;
The following automatic conversions were performed:

'_symmetry_cell_setting' value 'Orthorhombic' changed to
'orthorhombic' according to
/home/saulius/struct/CIF-dictionaries/cif_core.dic dictionary named
'cif_core.dic' version 2.4.1 from
2010-06-29.

'_exptl_absorpt_correction_type' value 'Multi-scan'
changed to 'multi-scan' according to
/home/saulius/struct/CIF-dictionaries/cif_core.dic dictionary named
'cif_core.dic' version 2.4.1 from 2010-06-29.

Automatic conversion script
Id: cif_fix_values 1891 2012-01-12 08:04:46Z andrius 

The following automatic conversions were performed:

'_atom_sites_solution_hydrogens' value 'diffmap' was changed to
'difmap'.

Automatic conversion script
Id: cif_fix_values 6452 2018-10-05 10:23:21Z andrius 
;
_cod_original_sg_symbol_H-M 'I 21 21 21 '
_cod_database_code 7019289

loop_
_symmetry_equiv_pos_as_xyz
x,y,z
x+1/2,y+1/2,z+1/2
x+1/2,-y+1/2,-z
x+1,-y+1,-z+1/2
-x,y+1/2,-z+1/2
-x+1/2,y+1,-z+1
-x+1/2,-y,z+1/2
-x+1,-y+1/2,z+1

loop_
_atom_site_label
_atom_site_type_symbol
_atom_site_fract_x
_atom_site_fract_y
_atom_site_fract_z
_atom_site_U_iso_or_equiv
_atom_site_occupancy
_atom_site_adp_type
_atom_site_refinement_flags_posn
_atom_site_refinement_flags_adp
Au1 Au 0.41677(2) 0.5000 0.2500 0.0382 1.0000 Uani S T
Nd1 Nd 0.5000 0.7500 0.383364(10) 0.0316 1.0000 Uani S T
O1 O 0.4081(3) 0.9450(3) 0.39027(12) 0.0524 1.0000 Uani . .
O2 O 0.3086(3) 0.8217(3) 0.36120(12) 0.0491 1.0000 Uani . .
O3 O 0.2414(3) 0.9887(5) 0.37029(15) 0.0744 1.0000 Uani . .
O4 O 0.3669(3) 0.6035(3) 0.40731(13) 0.0552 1.0000 Uani . .
O5 O 0.3775(4) 0.7501(6) 0.44184(11) 0.0710 1.0000 Uani . .
O6 O 0.2700(4) 0.6129(6) 0.45944(15) 0.0882 1.0000 Uani . .
N1 N 0.4417(4) 0.6353(4) 0.32519(13) 0.0463 1.0000 Uani . .
N2 N 0.3190(4) 0.9185(4) 0.37431(15) 0.0461 1.0000 Uani . .
N3 N 0.3369(4) 0.6542(6) 0.43645(15) 0.0581 1.0000 Uani . .
N4 N 0.5000 0.7500 0.58738(17) 0.0464 1.0000 Uani S T
N5 N 0.5000 0.2500 0.35281(15) 0.0373 1.0000 Uani S T
C1 C 0.5734(5) 0.6753(5) 0.56262(16) 0.0485 1.0000 Uani . .
C2 C 0.5119(6) 0.5993(5) 0.53529(17) 0.0560 1.0000 Uani . .
C3 C 0.5997(7) 0.5342(6) 0.5130(2) 0.0730 1.0000 Uani . .
C4 C 0.5498(7) 0.4532(7) 0.4854(2) 0.0901 1.0000 Uani . .
C5 C 0.5815(5) 0.8178(5) 0.61183(16) 0.0504 1.0000 Uani . .
C6 C 0.5262(5) 0.8987(6) 0.6398(2) 0.0669 1.0000 Uani . .
C7 C 0.6168(6) 0.9486(7) 0.6650(2) 0.0751 1.0000 Uani . .
C8 C 0.5731(9) 1.0341(9) 0.6926(3) 0.1151 1.0000 Uani . .
C9 C 0.5695(5) 0.3292(4) 0.32875(16) 0.0431 1.0000 Uani . .
C10 C 0.6483(6) 0.2741(5) 0.30054(18) 0.0594 1.0000 Uani . .
C11 C 0.7132(6) 0.3610(6) 0.2781(2) 0.0644 1.0000 Uani . .
C12 C 0.7874(7) 0.3162(6) 0.2485(3) 0.0858 1.0000 Uani . .
C13 C 0.4243(5) 0.3232(4) 0.37774(16) 0.0457 1.0000 Uani . .
C14 C 0.3486(6) 0.2594(7) 0.4062(2) 0.0703 1.0000 Uani . .
C15 C 0.2622(10) 0.3297(7) 0.4228(4) 0.1308 1.0000 Uani . .
C16 C 0.1781(11) 0.2741(11) 0.4457(4) 0.1613 1.0000 Uani . .
C17 C 0.4249(5) 0.5847(4) 0.29794(14) 0.0396 1.0000 Uani . .
H11 H 0.6172 0.6307 0.5797 0.061(8) 1.0000 Uiso R .
H12 H 0.6231 0.7238 0.5480 0.061(8) 1.0000 Uiso R .
H21 H 0.4675 0.6440 0.5169 0.078(8) 1.0000 Uiso R .
H22 H 0.4628 0.5486 0.5491 0.078(8) 1.0000 Uiso R .
H31 H 0.6524 0.4959 0.5296 0.100(8) 1.0000 Uiso R .
H32 H 0.6386 0.5878 0.4971 0.101(8) 1.0000 Uiso R .
H41 H 0.6110 0.4136 0.4726 0.139(8) 1.0000 Uiso R .
H42 H 0.5059 0.4001 0.4993 0.139(8) 1.0000 Uiso R .
H43 H 0.5029 0.4884 0.4671 0.139(8) 1.0000 Uiso R .
H51 H 0.6264 0.8627 0.5941 0.057(8) 1.0000 Uiso R .
H52 H 0.6313 0.7661 0.6259 0.057(8) 1.0000 Uiso R .
H61 H 0.4726 0.8619 0.6560 0.063(8) 1.0000 Uiso R .
H62 H 0.4902 0.9558 0.6252 0.063(8) 1.0000 Uiso R .
H71 H 0.6538 0.8890 0.6792 0.081(8) 1.0000 Uiso R .
H72 H 0.6703 0.9841 0.6482 0.081(8) 1.0000 Uiso R .
H81 H 0.6363 1.0646 0.7061 0.177(8) 1.0000 Uiso R .
H82 H 0.5211 1.0020 0.7102 0.177(8) 1.0000 Uiso R .
H83 H 0.5353 1.0933 0.6785 0.177(8) 1.0000 Uiso R .
H91 H 0.6125 0.3722 0.3465 0.067(8) 1.0000 Uiso R .
H92 H 0.5210 0.3766 0.3147 0.068(8) 1.0000 Uiso R .
H101 H 0.6078 0.2251 0.2832 0.080(8) 1.0000 Uiso R .
H102 H 0.7006 0.2326 0.3152 0.080(8) 1.0000 Uiso R .
H111 H 0.7594 0.4010 0.2955 0.085(8) 1.0000 Uiso R .
H112 H 0.6609 0.4111 0.2668 0.085(8) 1.0000 Uiso R .
H121 H 0.8246 0.3769 0.2364 0.118(8) 1.0000 Uiso R .
H122 H 0.8417 0.2668 0.2591 0.118(8) 1.0000 Uiso R .
H123 H 0.7432 0.2769 0.2304 0.118(8) 1.0000 Uiso R .
H131 H 0.4747 0.3727 0.3922 0.055(10) 1.0000 Uiso R .
H132 H 0.3738 0.3639 0.3621 0.056(10) 1.0000 Uiso R .
H141 H 0.3130 0.1962 0.3925 0.087(10) 1.0000 Uiso R .
H142 H 0.3954 0.2256 0.4260 0.086(10) 1.0000 Uiso R .
H151 H 0.2981 0.3900 0.4376 0.155(10) 1.0000 Uiso R .
H152 H 0.2196 0.3615 0.4017 0.155(10) 1.0000 Uiso R .
H161 H 0.1401 0.3241 0.4622 0.272(10) 1.0000 Uiso R .
H162 H 0.2156 0.2162 0.4607 0.272(10) 1.0000 Uiso R .
H163 H 0.1237 0.2379 0.4292 0.272(10) 1.0000 Uiso R .

loop_
_atom_site_aniso_label
_atom_site_aniso_U_11
_atom_site_aniso_U_22
_atom_site_aniso_U_33
_atom_site_aniso_U_23
_atom_site_aniso_U_13
_atom_site_aniso_U_12
Au1 0.04687(17) 0.03706(14) 0.03072(13) -0.00423(15) 0.0000 0.0000
Nd1 0.03216(19) 0.03277(19) 0.02997(18) 0.0000 0.0000 -0.00359(17)
O1 0.039(2) 0.0378(17) 0.080(3) -0.0052(18) -0.005(2) -0.0020(18)
O2 0.042(2) 0.038(2) 0.067(3) 0.0065(19) -0.0065(19) -0.0047(17)
O3 0.039(2) 0.054(3) 0.130(4) 0.026(3) 0.001(2) 0.004(2)
O4 0.046(2) 0.049(2) 0.071(3) 0.007(2) 0.023(2) -0.0034(19)
O5 0.062(3) 0.108(4) 0.043(2) -0.016(3) 0.0137(18) -0.017(3)
O6 0.055(3) 0.136(5) 0.074(3) 0.055(3) 0.026(3) 0.004(3)
N1 0.053(3) 0.045(3) 0.040(3) -0.005(2) -0.003(2) -0.002(2)
N2 0.025(2) 0.036(2) 0.077(3) 0.014(2) 0.010(2) -0.0028(18)
N3 0.033(3) 0.091(4) 0.051(3) 0.025(3) 0.009(2) 0.008(3)
N4 0.028(3) 0.059(4) 0.053(4) 0.0000 0.0000 0.009(3)
N5 0.042(3) 0.032(3) 0.038(3) 0.0000 0.0000 0.004(3)
C1 0.029(3) 0.062(3) 0.055(3) 0.007(3) 0.005(3) 0.013(3)
C2 0.040(3) 0.069(4) 0.059(3) -0.006(3) 0.008(3) 0.005(3)
C3 0.075(5) 0.073(5) 0.071(4) -0.006(4) 0.018(4) 0.023(4)
C4 0.107(7) 0.097(6) 0.066(4) -0.003(4) 0.003(5) 0.045(5)
C5 0.028(2) 0.074(4) 0.049(3) 0.004(3) -0.007(3) -0.001(3)
C6 0.044(4) 0.081(5) 0.076(4) -0.011(4) 0.002(3) -0.012(3)
C7 0.061(4) 0.103(6) 0.061(4) -0.007(4) -0.006(3) -0.020(4)
C8 0.108(7) 0.150(11) 0.088(5) -0.053(6) 0.011(6) -0.040(7)
C9 0.041(3) 0.036(3) 0.052(3) 0.003(2) -0.002(3) -0.004(2)
C10 0.070(4) 0.046(4) 0.062(4) -0.005(3) 0.018(3) -0.010(3)
C11 0.051(4) 0.062(4) 0.080(5) 0.013(4) 0.017(3) 0.002(3)
C12 0.100(6) 0.091(5) 0.066(4) 0.001(6) 0.009(6) -0.023(4)
C13 0.048(3) 0.036(3) 0.053(3) -0.002(2) 0.013(3) 0.006(2)
C14 0.078(4) 0.068(4) 0.065(4) -0.006(4) 0.018(4) -0.003(4)
C15 0.129(9) 0.061(5) 0.203(12) 0.011(6) 0.123(9) 0.007(5)
C16 0.143(10) 0.127(10) 0.213(13) 0.058(9) 0.132(10) 0.040(8)
C17 0.044(3) 0.039(3) 0.035(3) -0.001(2) 0.004(3) 0.001(3)

loop_
_atom_type_symbol
_atom_type_scat_dispersion_real
_atom_type_scat_dispersion_imag
_atom_type_scat_Cromer_Mann_a1
_atom_type_scat_Cromer_Mann_b1
_atom_type_scat_Cromer_Mann_a2
_atom_type_scat_Cromer_Mann_b2
_atom_type_scat_Cromer_Mann_a3
_atom_type_scat_Cromer_Mann_b3
_atom_type_scat_Cromer_Mann_a4
_atom_type_scat_Cromer_Mann_b4
_atom_type_scat_Cromer_Mann_c
_atom_type_scat_source
C 0.0033 0.0016 2.3100 20.8439 1.0200 10.2075 1.5886 0.5687 0.8650 51.6512 0.2156 'International Tables Vol C 4.2.6.8 and 6.1.1.4'
H 0.0000 0.0000 0.4930 10.5109 0.3229 26.1257 0.1402 3.1424 0.0408 57.7998 0.0030 'International Tables Vol C 4.2.6.8 and 6.1.1.4'
N 0.0061 0.0033 12.2126 0.0057 3.1322 9.8933 2.0125 28.9975 1.1663 0.5826 -11.5290 'International Tables Vol C 4.2.6.8 and 6.1.1.4'
O 0.0106 0.0060 3.0485 13.2771 2.2868 5.7011 1.5463 0.3239 0.8670 32.9089 0.2508 'International Tables Vol C 4.2.6.8 and 6.1.1.4'
Nd -0.1943 3.0179 22.6845 2.6625 19.6847 0.2106 12.7740 15.8850 2.8514 137.9030 1.9849 'International Tables Vol C 4.2.6.8 and 6.1.1.4'
Au -2.0133 8.8022 16.8819 0.4611 18.5913 8.6216 25.5582 1.4826 5.8600 36.3956 12.0658 'International Tables Vol C 4.2.6.8 and 6.1.1.4'

loop_
_geom_angle_atom_site_label_1
_geom_angle_site_symmetry_1
_geom_angle_atom_site_label_2
_geom_angle_atom_site_label_3
_geom_angle_site_symmetry_3
_geom_angle
_geom_angle_publ_flag
C17 4_455 Au1 C17 . 174.4(4) yes
O1 8_564 Nd1 O2 8_564 49.45(12) yes
O1 8_564 Nd1 O5 8_564 71.26(18) yes
O2 8_564 Nd1 O5 8_564 74.66(15) yes
O1 8_564 Nd1 O4 8_564 109.29(14) yes
O2 8_564 Nd1 O4 8_564 76.95(13) yes
O5 8_564 Nd1 O4 8_564 50.24(17) yes
O1 8_564 Nd1 N1 8_564 116.28(14) yes
O2 8_564 Nd1 N1 8_564 72.13(14) yes
O5 8_564 Nd1 N1 8_564 119.85(16) yes
O4 8_564 Nd1 N1 8_564 74.07(15) yes
O1 8_564 Nd1 O1 . 169.2(2) yes
O2 8_564 Nd1 O1 . 135.05(12) yes
O5 8_564 Nd1 O1 . 99.64(18) yes
O4 8_564 Nd1 O1 . 66.80(13) yes
N1 8_564 Nd1 O1 . 73.03(15) yes
O1 8_564 Nd1 O2 . 135.05(12) yes
O2 8_564 Nd1 O2 . 144.38(19) yes
O5 8_564 Nd1 O2 . 139.83(15) yes
O4 8_564 Nd1 O2 . 115.59(13) yes
N1 8_564 Nd1 O2 . 79.46(14) yes
O1 8_564 Nd1 O4 . 66.80(13) yes
O2 8_564 Nd1 O4 . 115.59(13) yes
O5 8_564 Nd1 O4 . 95.11(17) yes
O4 8_564 Nd1 O4 . 140.6(2) yes
N1 8_564 Nd1 O4 . 144.49(16) yes
O1 8_564 Nd1 O5 . 99.64(18) yes
O2 8_564 Nd1 O5 . 139.83(15) yes
O5 8_564 Nd1 O5 . 70.5(2) yes
O4 8_564 Nd1 O5 . 95.11(17) yes
N1 8_564 Nd1 O5 . 144.08(19) yes
O1 8_564 Nd1 N1 . 73.03(15) yes
O2 8_564 Nd1 N1 . 79.46(14) yes
O5 8_564 Nd1 N1 . 144.08(19) yes
O4 8_564 Nd1 N1 . 144.49(16) yes
N1 8_564 Nd1 N1 . 73.6(2) yes
O1 . Nd1 O2 . 49.45(12) yes
O1 . Nd1 O4 . 109.29(14) yes
O2 . Nd1 O4 . 76.95(13) yes
O1 . Nd1 O5 . 71.26(18) yes
O2 . Nd1 O5 . 74.66(15) yes
O4 . Nd1 O5 . 50.24(17) yes
O1 . Nd1 N1 . 116.28(14) yes
O2 . Nd1 N1 . 72.13(14) yes
O4 . Nd1 N1 . 74.07(15) yes
O5 . Nd1 N1 . 119.85(16) yes
Nd1 . O1 N2 . 95.1(3) yes
Nd1 . O2 N2 . 96.2(3) yes
Nd1 . O4 N3 . 96.9(4) yes
Nd1 . O5 N3 . 95.6(3) yes
Nd1 . N1 C17 . 174.1(5) yes
O3 . N2 O2 . 120.2(5) yes
O3 . N2 O1 . 120.6(5) yes
O2 . N2 O1 . 119.2(4) yes
O5 . N3 O4 . 117.2(5) yes
O5 . N3 O6 . 120.7(6) yes
O4 . N3 O6 . 122.0(7) yes
C5 8_564 N4 C1 8_564 105.6(3) yes
C5 8_564 N4 C1 . 112.1(3) yes
C1 8_564 N4 C1 . 110.1(6) yes
C5 8_564 N4 C5 . 111.4(6) yes
C1 8_564 N4 C5 . 112.1(3) yes
C1 . N4 C5 . 105.6(3) yes
C13 8_554 N5 C9 8_554 106.6(3) yes
C13 8_554 N5 C9 . 110.9(3) yes
C9 8_554 N5 C9 . 111.9(6) yes
C13 8_554 N5 C13 . 110.0(6) yes
C9 8_554 N5 C13 . 110.9(3) yes
C9 . N5 C13 . 106.6(3) yes
N4 . C1 C2 . 116.1(4) yes
N4 . C1 H11 . 106.1 no
C2 . C1 H11 . 109.2 no
N4 . C1 H12 . 107.6 no
C2 . C1 H12 . 108.2 no
H11 . C1 H12 . 109.4 no
C1 . C2 C3 . 107.7(6) yes
C1 . C2 H21 . 110.6 no
C3 . C2 H21 . 107.6 no
C1 . C2 H22 . 110.1 no
C3 . C2 H22 . 110.7 no
H21 . C2 H22 . 110.1 no
C2 . C3 C4 . 113.2(7) yes
C2 . C3 H31 . 111.7 no
C4 . C3 H31 . 110.1 no
C2 . C3 H32 . 106.9 no
C4 . C3 H32 . 104.0 no
H31 . C3 H32 . 110.6 no
C3 . C4 H41 . 108.6 no
C3 . C4 H42 . 108.4 no
H41 . C4 H42 . 108.8 no
C3 . C4 H43 . 112.9 no
H41 . C4 H43 . 109.5 no
H42 . C4 H43 . 108.6 no
N4 . C5 C6 . 115.2(4) yes
N4 . C5 H51 . 105.9 no
C6 . C5 H51 . 107.5 no
N4 . C5 H52 . 109.4 no
C6 . C5 H52 . 109.1 no
H51 . C5 H52 . 109.6 no
C5 . C6 C7 . 108.6(5) yes
C5 . C6 H61 . 112.3 no
C7 . C6 H61 . 107.7 no
C5 . C6 H62 . 107.1 no
C7 . C6 H62 . 110.6 no
H61 . C6 H62 . 110.4 no
C6 . C7 C8 . 113.6(7) yes
C6 . C7 H71 . 109.5 no
C8 . C7 H71 . 108.7 no
C6 . C7 H72 . 106.3 no
C8 . C7 H72 . 109.1 no
H71 . C7 H72 . 109.7 no
C7 . C8 H81 . 108.0 no
C7 . C8 H82 . 111.9 no
H81 . C8 H82 . 109.6 no
C7 . C8 H83 . 108.9 no
H81 . C8 H83 . 109.7 no
H82 . C8 H83 . 108.8 no
N5 . C9 C10 . 115.7(4) yes
N5 . C9 H91 . 105.2 no
C10 . C9 H91 . 109.3 no
N5 . C9 H92 . 109.4 no
C10 . C9 H92 . 107.1 no
H91 . C9 H92 . 110.2 no
C9 . C10 C11 . 111.1(5) yes
C9 . C10 H101 . 111.4 no
C11 . C10 H101 . 109.7 no
C9 . C10 H102 . 106.0 no
C11 . C10 H102 . 108.0 no
H101 . C10 H102 . 110.5 no
C10 . C11 C12 . 115.3(6) yes
C10 . C11 H111 . 107.6 no
C12 . C11 H111 . 107.0 no
C10 . C11 H112 . 108.5 no
C12 . C11 H112 . 108.9 no
H111 . C11 H112 . 109.5 no
C11 . C12 H121 . 108.7 no
C11 . C12 H122 . 110.8 no
H121 . C12 H122 . 109.5 no
C11 . C12 H123 . 108.9 no
H121 . C12 H123 . 109.5 no
H122 . C12 H123 . 109.5 no
N5 . C13 C14 . 115.6(4) yes
N5 . C13 H131 . 106.4 no
C14 . C13 H131 . 108.2 no
N5 . C13 H132 . 109.3 no
C14 . C13 H132 . 105.1 no
H131 . C13 H132 . 112.3 no
C13 . C14 C15 . 112.9(7) yes
C13 . C14 H141 . 108.0 no
C15 . C14 H141 . 109.5 no
C13 . C14 H142 . 109.5 no
C15 . C14 H142 . 110.6 no
H141 . C14 H142 . 106.1 no
C14 . C15 C16 . 116.8(8) yes
C14 . C15 H151 . 109.2 no
C16 . C15 H151 . 110.0 no
C14 . C15 H152 . 106.4 no
C16 . C15 H152 . 104.2 no
H151 . C15 H152 . 110.0 no
C15 . C16 H161 . 112.5 no
C15 . C16 H162 . 108.1 no
H161 . C16 H162 . 109.3 no
C15 . C16 H163 . 109.4 no
H161 . C16 H163 . 109.2 no
H162 . C16 H163 . 108.3 no
N1 . C17 Au1 . 172.7(5) yes

loop_
_geom_bond_atom_site_label_1
_geom_bond_atom_site_label_2
_geom_bond_site_symmetry_2
_geom_bond_distance
_geom_bond_publ_flag
Au1 C17 4_455 1.971(5) yes
Au1 C17 . 1.971(5) yes
Nd1 O1 8_564 2.583(4) yes
Nd1 O2 8_564 2.554(4) yes
Nd1 O5 8_564 2.523(4) yes
Nd1 O4 8_564 2.505(4) yes
Nd1 N1 8_564 2.560(4) yes
Nd1 O1 . 2.583(4) yes
Nd1 O2 . 2.554(4) yes
Nd1 O4 . 2.505(4) yes
Nd1 O5 . 2.523(4) yes
Nd1 N1 . 2.560(4) yes
O1 N2 . 1.241(6) yes
O2 N2 . 1.250(6) yes
O3 N2 . 1.255(6) yes
O4 N3 . 1.244(7) yes
O5 N3 . 1.256(8) yes
O6 N3 . 1.238(6) yes
N1 C17 . 1.152(7) yes
N4 C5 8_564 1.529(7) yes
N4 C1 8_564 1.522(6) yes
N4 C1 . 1.522(6) yes
N4 C5 . 1.529(7) yes
N5 C13 8_554 1.531(6) yes
N5 C9 8_554 1.514(6) yes
N5 C9 . 1.514(6) yes
N5 C13 . 1.531(6) yes
C1 C2 . 1.512(8) yes
C1 H11 . 0.959 no
C1 H12 . 0.974 no
C2 C3 . 1.520(9) yes
C2 H21 . 0.993 no
C2 H22 . 0.973 no
C3 C4 . 1.493(11) yes
C3 H31 . 0.974 no
C3 H32 . 0.967 no
C4 H41 . 0.979 no
C4 H42 . 0.956 no
C4 H43 . 0.952 no
C5 C6 . 1.529(9) yes
C5 H51 . 0.980 no
C5 H52 . 0.988 no
C6 C7 . 1.517(9) yes
C6 H61 . 0.961 no
C6 H62 . 0.956 no
C7 C8 . 1.501(11) yes
C7 H71 . 0.975 no
C7 H72 . 0.967 no
C8 H81 . 0.962 no
C8 H82 . 0.957 no
C8 H83 . 0.973 no
C9 C10 . 1.516(8) yes
C9 H91 . 0.957 no
C9 H92 . 0.947 no
C10 C11 . 1.514(9) yes
C10 H101 . 0.973 no
C10 H102 . 0.947 no
C11 C12 . 1.468(11) yes
C11 H111 . 0.950 no
C11 H112 . 0.950 no
C12 H121 . 0.950 no
C12 H122 . 0.950 no
C12 H123 . 0.950 no
C13 C14 . 1.547(9) yes
C13 H131 . 0.984 no
C13 H132 . 0.949 no
C14 C15 . 1.450(11) yes
C14 H141 . 0.990 no
C14 H142 . 0.980 no
C15 C16 . 1.445(12) yes
C15 H151 . 0.985 no
C15 H152 . 0.977 no
C16 H161 . 0.948 no
C16 H162 . 0.978 no
C16 H163 . 0.971 no
